data_7226249
loop_
_publ_author_name
'Andleeb, Sohaila'
'Imtiaz-ud-Din, Imtiaz-ud-Din'
'Rauf, Muhammad Khawar'
'Azam, Syed Sikander'
'Badshah, Amin'
'Sadaf, Haseeba'
'Raheel, Ahmad'
'Tahir, Muhammad Nawaz'
'Raza, Saad'

_publ_section_title
;
 A One-pot Multicomponent Facile Synthesis of
 Dihydropyrimidin-2(1H)-thione Derivatives using Triphenylgermane as a
 Catalyst and its Binding Pattern Validation
;
_journal_name_full 'RSC Adv.'
_journal_paper_doi 10.1039/C6RA19162B
_journal_year 2016
_chemical_formula_sum 'C13 H15 F N2 S'
_chemical_formula_weight 250.33
_chemical_name_systematic
;
1-(2-Fluorophenyl)-4,4,6-trimethyl-3,4-dihydropyrimidine-2(1H)-thione
;
_space_group_crystal_system monoclinic
_space_group_IT_number 14
_space_group_name_Hall '-P 2yn'
_space_group_name_H-M_alt 'P 1 21/n 1'
_symmetry_space_group_name_Hall '-P 2yn'
_symmetry_space_group_name_H-M 'P 1 21/n 1'
_atom_sites_solution_hydrogens mixed
_audit_creation_method SHELXL-2013
_audit_update_record
;
2015-11-04 deposited with the CCDC.
2016-08-05 downloaded from the CCDC.
;
_cell_angle_alpha 90
_cell_angle_beta 91.594(5)
_cell_angle_gamma 90
_cell_formula_units_Z 4
_cell_length_a 9.7432(8)
_cell_length_b 7.1550(5)
_cell_length_c 18.8125(14)
_cell_measurement_temperature 296(2)
_cell_volume 1310.96(17)
_computing_structure_refinement 'SHELXL-2013 (Sheldrick, 2013)'
_diffrn_ambient_temperature 296(2)
_diffrn_measured_fraction_theta_full 1.000
_diffrn_measured_fraction_theta_max 0.994
_diffrn_radiation_type MoK\a
_diffrn_radiation_wavelength 0.71073
_diffrn_reflns_av_R_equivalents 0.0295
_diffrn_reflns_av_unetI/netI 0.0320
_diffrn_reflns_Laue_measured_fraction_full 1.000
_diffrn_reflns_Laue_measured_fraction_max 0.994
_diffrn_reflns_limit_h_max 12
_diffrn_reflns_limit_h_min -12
_diffrn_reflns_limit_k_max 9
_diffrn_reflns_limit_k_min -8
_diffrn_reflns_limit_l_max 24
_diffrn_reflns_limit_l_min -24
_diffrn_reflns_number 11164
_diffrn_reflns_point_group_measured_fraction_full 1.000
_diffrn_reflns_point_group_measured_fraction_max 0.994
_diffrn_reflns_theta_full 25.242
_diffrn_reflns_theta_max 27.586
_diffrn_reflns_theta_min 2.166
_exptl_absorpt_coefficient_mu 0.238
_exptl_crystal_density_diffrn 1.268
_exptl_crystal_F_000 528
_exptl_crystal_size_max 0.350
_exptl_crystal_size_mid 0.240
_exptl_crystal_size_min 0.220
_refine_diff_density_max 0.922
_refine_diff_density_min -0.363
_refine_diff_density_rms 0.056
_refine_ls_extinction_method none
_refine_ls_goodness_of_fit_ref 1.058
_refine_ls_hydrogen_treatment mixed
_refine_ls_matrix_type full
_refine_ls_number_parameters 163
_refine_ls_number_reflns 3023
_refine_ls_number_restraints 0
_refine_ls_restrained_S_all 1.058
_refine_ls_R_factor_all 0.0929
_refine_ls_R_factor_gt 0.0618
_refine_ls_shift/su_max 0.001
_refine_ls_shift/su_mean 0.000
_refine_ls_structure_factor_coef Fsqd
_refine_ls_weighting_details 'w=1/[\s^2^(Fo^2^)+(0.0812P)^2^+1.0273P] where P=(Fo^2^+2Fc^2^)/3'
_refine_ls_weighting_scheme calc
_refine_ls_wR_factor_gt 0.1715
_refine_ls_wR_factor_ref 0.1920
_reflns_Friedel_coverage 0.000
_reflns_number_gt 2001
_reflns_number_total 3023
_reflns_threshold_expression 'I > 2\s(I)'
_cod_data_source_file c6ra19162b2.cif
_cod_data_source_block shelxl
_cod_database_code 7226249
_shelx_space_group_comment
;
The symmetry employed for this shelxl refinement is uniquely defined
by the following loop, which should always be used as a source of
symmetry information in preference to the above space-group names.
They are only intended as comments.
;
_shelx_estimated_absorpt_t_min 0.921
_shelx_estimated_absorpt_t_max 0.949
_shelxl_version_number 2013-3

loop_
_space_group_symop_operation_xyz
'x, y, z'
'-x+1/2, y+1/2, -z+1/2'
'-x, -y, -z'
'x-1/2, -y-1/2, z-1/2'

loop_
_atom_site_label
_atom_site_type_symbol
_atom_site_fract_x
_atom_site_fract_y
_atom_site_fract_z
_atom_site_U_iso_or_equiv
_atom_site_adp_type
_atom_site_occupancy
_atom_site_site_symmetry_order
_atom_site_calc_flag
_atom_site_refinement_flags_posn
_atom_site_refinement_flags_adp
S1 S 0.15149(8) 0.24343(11) 0.51357(4) 0.0522(3) Uani 1 1 d . .
F1 F 0.4108(2) 0.2797(3) 0.37808(15) 0.0892(8) Uani 1 1 d . .
N1 N 0.1383(2) 0.3849(3) 0.38247(12) 0.0492(6) Uani 1 1 d . .
N2 N -0.0107(3) 0.1449(4) 0.40622(14) 0.0604(7) Uani 1 1 d . .
H2 H -0.042(4) 0.057(5) 0.4392(19) 0.072 Uiso 1 1 d . U
C1 C 0.2479(3) 0.5085(4) 0.40410(15) 0.0458(6) Uani 1 1 d . .
C2 C 0.3827(3) 0.4560(4) 0.39921(16) 0.0530(7) Uani 1 1 d . .
C3 C 0.4893(3) 0.5747(6) 0.4153(2) 0.0679(9) Uani 1 1 d . .
H3 H 0.5797 0.5347 0.4119 0.081 Uiso 1 1 calc R U
C4 C 0.4606(4) 0.7531(5) 0.43657(19) 0.0662(9) Uani 1 1 d . .
H4 H 0.5317 0.8358 0.4475 0.079 Uiso 1 1 calc R U
C5 C 0.3259(4) 0.8099(5) 0.4417(2) 0.0700(10) Uani 1 1 d . .
H5 H 0.3064 0.9314 0.4559 0.084 Uiso 1 1 calc R U
C6 C 0.2209(3) 0.6888(5) 0.42619(18) 0.0574(8) Uani 1 1 d . .
H6 H 0.1305 0.7279 0.4305 0.069 Uiso 1 1 calc R U
C7 C 0.0889(3) 0.2579(4) 0.42961(15) 0.0448(6) Uani 1 1 d . .
C8 C -0.0875(3) 0.1555(6) 0.33915(17) 0.0628(9) Uani 1 1 d . .
C9 C -0.0140(5) 0.2789(6) 0.2902(2) 0.0874(14) Uani 1 1 d . .
H9 H -0.066(5) 0.288(6) 0.244(3) 0.105 Uiso 1 1 d . U
C10 C 0.0897(4) 0.3897(5) 0.31044(18) 0.0667(9) Uani 1 1 d . .
C11 C 0.1621(5) 0.5082(6) 0.2610(2) 0.0918(14) Uani 1 1 d . .
H12A H 0.1228 0.4927 0.2140 0.138 Uiso 1 1 calc R U
H12B H 0.2573 0.4736 0.2612 0.138 Uiso 1 1 calc R U
H12C H 0.1539 0.6364 0.2753 0.138 Uiso 1 1 calc R U
C12 C -0.2295(5) 0.2052(14) 0.3547(3) 0.189(4) Uani 1 1 d . .
H13A H -0.2891 0.1672 0.3159 0.284 Uiso 1 1 calc R U
H13B H -0.2362 0.3380 0.3611 0.284 Uiso 1 1 calc R U
H13C H -0.2561 0.1431 0.3974 0.284 Uiso 1 1 calc R U
C13 C -0.0860(9) -0.0398(9) 0.3064(3) 0.158(3) Uani 1 1 d . .
H14A H -0.1136 -0.0324 0.2571 0.237 Uiso 1 1 calc R U
H14B H -0.1485 -0.1191 0.3309 0.237 Uiso 1 1 calc R U
H14C H 0.0051 -0.0907 0.3106 0.237 Uiso 1 1 calc R U

loop_
_atom_site_aniso_label
_atom_site_aniso_U_11
_atom_site_aniso_U_22
_atom_site_aniso_U_33
_atom_site_aniso_U_23
_atom_site_aniso_U_13
_atom_site_aniso_U_12
S1 0.0490(4) 0.0600(5) 0.0470(4) 0.0100(3) -0.0091(3) -0.0116(3)
F1 0.0755(14) 0.0688(14) 0.124(2) -0.0338(13) 0.0071(13) 0.0158(11)
N1 0.0529(14) 0.0488(14) 0.0456(13) 0.0078(11) -0.0051(10) -0.0101(11)
N2 0.0621(16) 0.0641(18) 0.0538(15) 0.0147(13) -0.0180(12) -0.0225(14)
C1 0.0479(15) 0.0435(15) 0.0462(14) 0.0042(12) 0.0041(12) -0.0040(12)
C2 0.0535(17) 0.0483(17) 0.0574(17) -0.0073(14) 0.0074(14) 0.0030(14)
C3 0.0459(17) 0.080(3) 0.078(2) -0.0036(19) 0.0086(16) -0.0038(17)
C4 0.066(2) 0.064(2) 0.069(2) -0.0008(17) 0.0008(17) -0.0222(18)
C5 0.088(3) 0.0455(18) 0.076(2) -0.0086(17) 0.0008(19) -0.0018(18)
C6 0.0541(18) 0.0518(18) 0.067(2) -0.0039(15) 0.0060(15) 0.0033(15)
C7 0.0402(14) 0.0451(15) 0.0488(14) 0.0059(13) -0.0032(11) -0.0017(12)
C8 0.0558(18) 0.080(2) 0.0512(17) 0.0095(16) -0.0160(14) -0.0151(17)
C9 0.101(3) 0.100(3) 0.060(2) 0.019(2) -0.025(2) -0.026(3)
C10 0.076(2) 0.071(2) 0.0524(18) 0.0153(16) -0.0106(16) -0.0128(19)
C11 0.134(4) 0.086(3) 0.055(2) 0.013(2) -0.006(2) -0.018(3)
C12 0.069(3) 0.390(12) 0.108(4) 0.092(6) -0.001(3) 0.076(5)
C13 0.274(9) 0.124(5) 0.075(3) -0.015(3) -0.024(4) -0.054(6)

loop_
_atom_type_symbol
_atom_type_description
_atom_type_scat_dispersion_real
_atom_type_scat_dispersion_imag
_atom_type_scat_source
C C 0.0033 0.0016 'International Tables Vol C Tables 4.2.6.8 and 6.1.1.4'
H H 0.0000 0.0000 'International Tables Vol C Tables 4.2.6.8 and 6.1.1.4'
N N 0.0061 0.0033 'International Tables Vol C Tables 4.2.6.8 and 6.1.1.4'
F F 0.0171 0.0103 'International Tables Vol C Tables 4.2.6.8 and 6.1.1.4'
S S 0.1246 0.1234 'International Tables Vol C Tables 4.2.6.8 and 6.1.1.4'

loop_
_geom_angle_atom_site_label_1
_geom_angle_atom_site_label_2
_geom_angle_atom_site_label_3
_geom_angle
C7 N1 C10 121.3(2)
C7 N1 C1 119.9(2)
C10 N1 C1 118.7(2)
C7 N2 C8 127.6(3)
C7 N2 H2 116(2)
C8 N2 H2 116(2)
C2 C1 C6 117.8(3)
C2 C1 N1 121.2(3)
C6 C1 N1 120.9(3)
F1 C2 C3 119.0(3)
F1 C2 C1 118.5(3)
C3 C2 C1 122.5(3)
C4 C3 C2 118.9(3)
C4 C3 H3 120.5
C2 C3 H3 120.5
C3 C4 C5 119.8(3)
C3 C4 H4 120.1
C5 C4 H4 120.1
C6 C5 C4 120.4(3)
C6 C5 H5 119.8
C4 C5 H5 119.8
C5 C6 C1 120.6(3)
C5 C6 H6 119.7
C1 C6 H6 119.7
N2 C7 N1 117.2(3)
N2 C7 S1 121.1(2)
N1 C7 S1 121.7(2)
N2 C8 C12 107.8(4)
N2 C8 C9 109.0(3)
C12 C8 C9 117.2(4)
N2 C8 C13 107.0(4)
C12 C8 C13 108.8(6)
C9 C8 C13 106.6(4)
C10 C9 C8 123.7(3)
C10 C9 H9 125(3)
C8 C9 H9 110(3)
C9 C10 N1 119.2(3)
C9 C10 C11 122.8(3)
N1 C10 C11 117.9(3)
C10 C11 H12A 109.5
C10 C11 H12B 109.5
H12A C11 H12B 109.5
C10 C11 H12C 109.5
H12A C11 H12C 109.5
H12B C11 H12C 109.5
C8 C12 H13A 109.5
C8 C12 H13B 109.5
H13A C12 H13B 109.5
C8 C12 H13C 109.5
H13A C12 H13C 109.5
H13B C12 H13C 109.5
C8 C13 H14A 109.5
C8 C13 H14B 109.5
H14A C13 H14B 109.5
C8 C13 H14C 109.5
H14A C13 H14C 109.5
H14B C13 H14C 109.5

loop_
_geom_bond_atom_site_label_1
_geom_bond_atom_site_label_2
_geom_bond_distance
S1 C7 1.680(3)
F1 C2 1.353(4)
N1 C7 1.367(4)
N1 C10 1.423(4)
N1 C1 1.436(4)
N2 C7 1.329(4)
N2 C8 1.451(4)
N2 H2 0.94(4)
C1 C2 1.372(4)
C1 C6 1.383(4)
C2 C3 1.369(5)
C3 C4 1.369(5)
C3 H3 0.9300
C4 C5 1.380(5)
C4 H4 0.9300
C5 C6 1.366(5)
C5 H5 0.9300
C6 H6 0.9300
C8 C12 1.465(6)
C8 C9 1.475(5)
C8 C13 1.527(7)
C9 C10 1.331(5)
C9 H9 1.00(5)
C10 C11 1.455(5)
C11 H12A 0.9600
C11 H12B 0.9600
C11 H12C 0.9600
C12 H13A 0.9600
C12 H13B 0.9600
C12 H13C 0.9600
C13 H14A 0.9600
C13 H14B 0.9600
C13 H14C 0.9600

loop_
_geom_hbond_atom_site_label_D
_geom_hbond_atom_site_label_H
_geom_hbond_atom_site_label_A
_geom_hbond_distance_DH
_geom_hbond_distance_HA
_geom_hbond_distance_DA
_geom_hbond_angle_DHA
_geom_hbond_site_symmetry_A
N2 H2 S1 0.94(4) 2.57(4) 3.463(3) 159(3) 3_556
C6 H6 S1 0.93 2.98 3.861(3) 159.6 3_566

loop_
_geom_torsion_atom_site_label_1
_geom_torsion_atom_site_label_2
_geom_torsion_atom_site_label_3
_geom_torsion_atom_site_label_4
_geom_torsion
C7 N1 C1 C2 86.8(4)
C10 N1 C1 C2 -89.1(4)
C7 N1 C1 C6 -97.4(3)
C10 N1 C1 C6 86.7(4)
C6 C1 C2 F1 179.6(3)
N1 C1 C2 F1 -4.5(4)
C6 C1 C2 C3 0.0(5)
N1 C1 C2 C3 175.9(3)
F1 C2 C3 C4 179.9(3)
C1 C2 C3 C4 -0.5(5)
C2 C3 C4 C5 0.3(6)
C3 C4 C5 C6 0.4(6)
C4 C5 C6 C1 -0.9(6)
C2 C1 C6 C5 0.7(5)
N1 C1 C6 C5 -175.2(3)
C8 N2 C7 N1 -9.1(5)
C8 N2 C7 S1 171.2(3)
C10 N1 C7 N2 -3.0(4)
C1 N1 C7 N2 -178.8(3)
C10 N1 C7 S1 176.7(2)
C1 N1 C7 S1 0.9(4)
C7 N2 C8 C12 -112.1(5)
C7 N2 C8 C9 16.0(5)
C7 N2 C8 C13 130.9(5)
N2 C8 C9 C10 -12.3(6)
C12 C8 C9 C10 110.4(6)
C13 C8 C9 C10 -127.5(5)
C8 C9 C10 N1 3.0(7)
C8 C9 C10 C11 179.1(4)
C7 N1 C10 C9 5.7(5)
C1 N1 C10 C9 -178.4(4)
C7 N1 C10 C11 -170.5(3)
C1 N1 C10 C11 5.4(5)
